data_7135681
loop_
_publ_author_name
'Cui, Wenying'
'Zhou, Huimin'
'Roisnel, Thierry'
'Vanthuyne, Nicolas'
'Shen, Chengshuo'
'Grzybowski, Joachim'
'Williams, J. A. Gareth'
'Srebro-Hooper, Monika'
'Gisbert, Yohan'
'Crassous, Jeanne'

_publ_section_title
;
 Merging platinahelicene and nanographene: a strategy for circularly
 polarized phosphorescence in the near-infrared (NIR).
;
_journal_issue 31
_journal_name_full 'Chemical communications (Cambridge, England)'
_journal_page_first 8027
_journal_page_last 8031
_journal_paper_doi 10.1039/d6cc00576d
_journal_volume 62
_journal_year 2026
_chemical_compound_source 'synthesis as described'
_chemical_formula_moiety 'C76 H69 N O2 Pt [+ solvent]'
_chemical_formula_sum 'C76 H69 N O2 Pt'
_chemical_formula_weight 1223.41
_space_group_crystal_system monoclinic
_space_group_IT_number 15
_space_group_name_Hall '-C 2yc'
_space_group_name_H-M_alt 'C 1 2/c 1'
_atom_sites_solution_hydrogens geom
_atom_sites_solution_primary dual
_audit_update_record
;
2026-01-07 deposited with the CCDC.	2026-03-26 downloaded from the CCDC.
;
_cell_angle_alpha 90
_cell_angle_beta 130.259(2)
_cell_angle_gamma 90
_cell_formula_units_Z 8
_cell_length_a 19.9437(10)
_cell_length_b 32.6613(17)
_cell_length_c 27.5799(14)
_cell_measurement_reflns_used 9835
_cell_measurement_temperature 150(2)
_cell_measurement_theta_max 27.4705
_cell_measurement_theta_min 2.3000
_cell_measurement_wavelength 0.710730
_cell_volume 13709.8(13)
_computing_cell_refinement 'APEX3 (Bruker, 2015)'
_computing_data_collection 'Bruker APEX3 (Bruker, 2015)'
_computing_data_reduction 'SAINT (Bruker, 2014)'
_computing_molecular_graphics
;
   'SXGRAPH (L. Farrugia, 1999), Mercury (CSD, 2020)'
;
_computing_publication_material 'CRYSCALC (T. Roisnel, local program, 2024)'
_computing_structure_refinement 'SHELXL-2019_2 (Sheldrick, 2019)'
_computing_structure_solution 'SHELXT 2018_2 (Sheldrick, 2018)'
_diffrn_ambient_temperature 150(2)
_diffrn_detector CMOS-PHOTON70
_diffrn_detector_area_resol_mean 7.39
_diffrn_measured_fraction_theta_full 0.997
_diffrn_measured_fraction_theta_max 0.994
_diffrn_measurement_device_type 'D8 VENTURE Bruker AXS'
_diffrn_measurement_method 'rotation images'
_diffrn_orient_matrix_UB_11 -0.0088246
_diffrn_orient_matrix_UB_12 -0.0297130
_diffrn_orient_matrix_UB_13 0.0031423
_diffrn_orient_matrix_UB_21 -0.0278675
_diffrn_orient_matrix_UB_22 0.0073197
_diffrn_orient_matrix_UB_23 0.0186479
_diffrn_orient_matrix_UB_31 -0.0588438
_diffrn_orient_matrix_UB_32 0.0009895
_diffrn_orient_matrix_UB_33 -0.0435867
_diffrn_radiation_monochromator 'multilayer monochromator'
_diffrn_radiation_probe x-ray
_diffrn_radiation_source 'Incoatec microfocus sealed tube'
_diffrn_radiation_type MoK\a
_diffrn_radiation_wavelength 0.71073
_diffrn_reflns_av_R_equivalents 0.0444
_diffrn_reflns_av_unetI/netI 0.0452
_diffrn_reflns_limit_h_max 25
_diffrn_reflns_limit_h_min -23
_diffrn_reflns_limit_k_max 42
_diffrn_reflns_limit_k_min -42
_diffrn_reflns_limit_l_max 35
_diffrn_reflns_limit_l_min -33
_diffrn_reflns_number 55031
_diffrn_reflns_theta_full 25.242
_diffrn_reflns_theta_max 27.485
_diffrn_reflns_theta_min 2.302
_diffrn_source_current 1.00
_diffrn_source_power 50.0
_diffrn_source_voltage 50.00
_exptl_absorpt_coefficient_mu 2.089
_exptl_absorpt_correction_T_max 0.920
_exptl_absorpt_correction_T_min 0.743
_exptl_absorpt_correction_type multi-scan
_exptl_absorpt_process_details
;
  [Sheldrick, G.M. (2014). SADABS Bruker AXS Inc., Madison, Wisconsin, USA]
;
_exptl_crystal_colour red
_exptl_crystal_density_diffrn 1.185
_exptl_crystal_description board
_exptl_crystal_F_000 5008
_exptl_crystal_size_max 0.390
_exptl_crystal_size_mid 0.100
_exptl_crystal_size_min 0.040
_refine_diff_density_max 1.756
_refine_diff_density_min -1.141
_refine_diff_density_rms 0.088
_refine_ls_extinction_method none
_refine_ls_goodness_of_fit_ref 0.960
_refine_ls_hydrogen_treatment constr
_refine_ls_matrix_type full
_refine_ls_number_parameters 726
_refine_ls_number_reflns 15624
_refine_ls_number_restraints 0
_refine_ls_restrained_S_all 0.960
_refine_ls_R_factor_all 0.0467
_refine_ls_R_factor_gt 0.0318
_refine_ls_shift/su_max 0.003
_refine_ls_shift/su_mean 0.000
_refine_ls_structure_factor_coef Fsqd
_refine_ls_weighting_details 'w=1/[\s^2^(Fo^2^)+(0.0565P)^2^+9.0998P] where P=(Fo^2^+2Fc^2^)/3'
_refine_ls_weighting_scheme calc
_refine_ls_wR_factor_gt 0.0832
_refine_ls_wR_factor_ref 0.0915
_reflns_number_gt 12380
_reflns_number_total 15624
_reflns_threshold_expression >2sigma(I)
_cod_data_source_file d6cc00576d2.cif
_cod_data_source_block CWY038
_cod_depositor_comments 'Adding full bibliography for 7135681.cif.'
_cod_original_cell_volume 13709.8(12)
_cod_original_sg_symbol_H-M 'C 2/c'
_cod_database_code 7135681

loop_
_space_group_symop_operation_xyz
'x, y, z'
'-x, y, -z+1/2'
'x+1/2, y+1/2, z'
'-x+1/2, y+1/2, -z+1/2'
'-x, -y, -z'
'x, -y, z-1/2'
'-x+1/2, -y+1/2, -z'
'x+1/2, -y+1/2, z-1/2'

loop_
_atom_site_label
_atom_site_type_symbol
_atom_site_fract_x
_atom_site_fract_y
_atom_site_fract_z
_atom_site_U_iso_or_equiv
_atom_site_adp_type
_atom_site_occupancy
_atom_site_site_symmetry_order
_atom_site_calc_flag
_atom_site_refinement_flags_posn
_atom_site_refinement_flags_adp
_atom_site_refinement_flags_occupancy
_atom_site_disorder_assembly
_atom_site_disorder_group
Pt1 Pt 0.51167(2) 0.22457(2) 0.31488(2) 0.02127(5) Uani 1 1 d . . . . .
O1 O 0.43504(14) 0.17146(6) 0.27836(10) 0.0275(5) Uani 1 1 d . . . . .
C2 C 0.4673(2) 0.13575(9) 0.29699(15) 0.0274(7) Uani 1 1 d . . . . .
C3 C 0.4010(2) 0.10233(10) 0.27291(17) 0.0391(9) Uani 1 1 d . . . . .
H3A H 0.356802 0.111132 0.275945 0.059 Uiso 1 1 calc R U . . .
H3B H 0.430481 0.077623 0.298586 0.059 Uiso 1 1 calc R U . . .
H3C H 0.372224 0.096392 0.228473 0.059 Uiso 1 1 calc R U . . .
C4 C 0.5575(2) 0.12571(9) 0.33651(15) 0.0272(7) Uani 1 1 d . . . . .
H4 H 0.571848 0.097427 0.344397 0.033 Uiso 1 1 calc R U . . .
C5 C 0.6271(2) 0.15283(9) 0.36500(14) 0.0262(7) Uani 1 1 d . . . . .
C6 C 0.7189(2) 0.13741(9) 0.40024(16) 0.0315(7) Uani 1 1 d . . . . .
H6A H 0.736617 0.142424 0.374883 0.047 Uiso 1 1 calc R U . . .
H6B H 0.720964 0.107956 0.407894 0.047 Uiso 1 1 calc R U . . .
H6C H 0.759049 0.151768 0.440965 0.047 Uiso 1 1 calc R U . . .
O7 O 0.62295(14) 0.19203(6) 0.36385(10) 0.0250(5) Uani 1 1 d . . . . .
N11 N 0.41063(17) 0.26313(7) 0.26578(12) 0.0223(5) Uani 1 1 d . . . . .
C12 C 0.3274(2) 0.24979(9) 0.21716(15) 0.0270(7) Uani 1 1 d . . . . .
H12 H 0.316135 0.221202 0.210565 0.032 Uiso 1 1 calc R U . . .
C13 C 0.2606(2) 0.27638(9) 0.17814(15) 0.0284(7) Uani 1 1 d . . . . .
H13 H 0.202183 0.266553 0.147534 0.034 Uiso 1 1 calc R U . . .
C14 C 0.2781(2) 0.31871(9) 0.18308(14) 0.0257(6) Uani 1 1 d . . . . .
C15 C 0.2121(2) 0.34727(10) 0.14004(15) 0.0295(7) Uani 1 1 d . . . . .
H15 H 0.152890 0.338458 0.109171 0.035 Uiso 1 1 calc R U . . .
C16 C 0.2329(2) 0.38762(10) 0.14250(15) 0.0314(7) Uani 1 1 d . . . . .
H16 H 0.187732 0.406808 0.114409 0.038 Uiso 1 1 calc R U . . .
C17 C 0.3202(2) 0.40071(10) 0.18611(15) 0.0304(7) Uani 1 1 d . . . . .
H17 H 0.334535 0.428319 0.185404 0.036 Uiso 1 1 calc R U . . .
C18 C 0.3853(2) 0.37397(9) 0.22990(14) 0.0251(6) Uani 1 1 d . . . . .
H18 H 0.444223 0.383374 0.259733 0.030 Uiso 1 1 calc R U . . .
C19 C 0.3657(2) 0.33232(9) 0.23120(14) 0.0232(6) Uani 1 1 d . . . . .
C20 C 0.43011(19) 0.30344(8) 0.27747(13) 0.0193(6) Uani 1 1 d . . . . .
C21 C 0.52139(19) 0.31102(8) 0.33583(14) 0.0212(6) Uani 1 1 d . . . . .
C22 C 0.55851(19) 0.34691(8) 0.37344(14) 0.0198(6) Uani 1 1 d . . . . .
C23 C 0.50835(19) 0.37896(8) 0.37475(13) 0.0201(6) Uani 1 1 d . . . . .
C24 C 0.42456(19) 0.37164(9) 0.35366(14) 0.0230(6) Uani 1 1 d . . . . .
H24 H 0.401569 0.344628 0.341342 0.028 Uiso 1 1 calc R U . . .
C25 C 0.3728(2) 0.40257(9) 0.34989(15) 0.0260(6) Uani 1 1 d . . . . .
C26 C 0.2799(2) 0.39504(10) 0.32553(16) 0.0304(7) Uani 1 1 d . . . . .
C27 C 0.2772(2) 0.40483(12) 0.37845(18) 0.0416(9) Uani 1 1 d . . . . .
H27A H 0.314824 0.385530 0.413613 0.062 Uiso 1 1 calc R U . . .
H27B H 0.216672 0.402419 0.361991 0.062 Uiso 1 1 calc R U . . .
H27C H 0.298320 0.432806 0.393676 0.062 Uiso 1 1 calc R U . . .
C28 C 0.2161(2) 0.42356(11) 0.26838(17) 0.0397(8) Uani 1 1 d . . . . .
H28A H 0.233433 0.452114 0.281721 0.060 Uiso 1 1 calc R U . . .
H28B H 0.156249 0.419350 0.252526 0.060 Uiso 1 1 calc R U . . .
H28C H 0.218121 0.417328 0.234584 0.060 Uiso 1 1 calc R U . . .
C29 C 0.2484(2) 0.35130(11) 0.3030(2) 0.0437(9) Uani 1 1 d . . . . .
H29A H 0.248635 0.345072 0.268318 0.066 Uiso 1 1 calc R U . . .
H29B H 0.188642 0.348342 0.287778 0.066 Uiso 1 1 calc R U . . .
H29C H 0.287730 0.332337 0.338298 0.066 Uiso 1 1 calc R U . . .
C30 C 0.4092(2) 0.44177(9) 0.36900(15) 0.0273(7) Uani 1 1 d . . . . .
H30 H 0.373753 0.463617 0.364046 0.033 Uiso 1 1 calc R U . . .
C31 C 0.49520(19) 0.45025(8) 0.39503(14) 0.0227(6) Uani 1 1 d . . . . .
C32 C 0.5340(2) 0.49132(8) 0.41762(14) 0.0239(6) Uani 1 1 d . . . . .
C33 C 0.4829(2) 0.52481(9) 0.40792(15) 0.0288(7) Uani 1 1 d . . . . .
H33 H 0.422566 0.520792 0.387202 0.035 Uiso 1 1 calc R U . . .
C34 C 0.5187(2) 0.56395(9) 0.42805(15) 0.0274(7) Uani 1 1 d . . . . .
C35 C 0.4602(2) 0.59987(9) 0.41757(16) 0.0310(7) Uani 1 1 d . . . . .
C36 C 0.4408(3) 0.59444(11) 0.46245(19) 0.0446(9) Uani 1 1 d . . . . .
H36A H 0.403430 0.616974 0.456253 0.067 Uiso 1 1 calc R U . . .
H36B H 0.496029 0.594521 0.506507 0.067 Uiso 1 1 calc R U . . .
H36C H 0.410347 0.568354 0.453389 0.067 Uiso 1 1 calc R U . . .
C37 C 0.5052(3) 0.64155(10) 0.4313(2) 0.0462(10) Uani 1 1 d . . . . .
H37A H 0.465224 0.663484 0.422674 0.069 Uiso 1 1 calc R U . . .
H37B H 0.520276 0.645025 0.404059 0.069 Uiso 1 1 calc R U . . .
H37C H 0.558859 0.642706 0.475997 0.069 Uiso 1 1 calc R U . . .
C38 C 0.3737(3) 0.60042(11) 0.34892(18) 0.0475(10) Uani 1 1 d . . . . .
H38A H 0.341714 0.574863 0.339834 0.071 Uiso 1 1 calc R U . . .
H38B H 0.386145 0.603087 0.319994 0.071 Uiso 1 1 calc R U . . .
H38C H 0.337943 0.623658 0.342920 0.071 Uiso 1 1 calc R U . . .
C39 C 0.6071(2) 0.56887(9) 0.45947(15) 0.0272(7) Uani 1 1 d . . . . .
H39 H 0.631766 0.595533 0.472960 0.033 Uiso 1 1 calc R U . . .
C40 C 0.6616(2) 0.53617(8) 0.47218(14) 0.0243(6) Uani 1 1 d . . . . .
C41 C 0.7557(2) 0.54175(9) 0.50803(14) 0.0239(6) Uani 1 1 d . . . . .
C42 C 0.7963(2) 0.58012(9) 0.53310(16) 0.0287(7) Uani 1 1 d . . . . .
H42 H 0.761165 0.602883 0.525863 0.034 Uiso 1 1 calc R U . . .
C43 C 0.8854(2) 0.58589(9) 0.56787(16) 0.0305(7) Uani 1 1 d . . . . .
C44A C 0.9281(2) 0.62817(10) 0.5960(2) 0.0407(9) Uani 0.5 1 d . . P A 1
C45A C 1.0112(12) 0.6353(6) 0.6060(8) 0.0464(12) Uani 0.5 1 d . . P A 1
H45A H 1.047138 0.610412 0.623153 0.070 Uiso 0.5 1 calc R U P A 1
H45B H 0.995927 0.642239 0.565343 0.070 Uiso 0.5 1 calc R U P A 1
H45C H 1.044445 0.657917 0.636031 0.070 Uiso 0.5 1 calc R U P A 1
C46A C 0.9706(7) 0.6240(2) 0.6713(6) 0.0464(12) Uani 0.5 1 d . . P A 1
H46A H 1.013821 0.601794 0.691926 0.070 Uiso 0.5 1 calc R U P A 1
H46B H 0.999476 0.649817 0.693589 0.070 Uiso 0.5 1 calc R U P A 1
H46C H 0.923690 0.618112 0.672602 0.070 Uiso 0.5 1 calc R U P A 1
C47A C 0.8638(7) 0.6628(3) 0.5699(5) 0.0464(12) Uani 0.5 1 d . . P A 1
H47A H 0.813313 0.654139 0.565812 0.070 Uiso 0.5 1 calc R U P A 1
H47B H 0.892318 0.686298 0.598756 0.070 Uiso 0.5 1 calc R U P A 1
H47C H 0.843800 0.670619 0.528069 0.070 Uiso 0.5 1 calc R U P A 1
C44B C 0.9281(2) 0.62817(10) 0.5960(2) 0.0407(9) Uani 0.5 1 d . . P A 2
C45B C 1.0007(12) 0.6343(6) 0.5928(7) 0.0464(12) Uani 0.5 1 d . . P A 2
H45D H 0.977685 0.628913 0.549472 0.070 Uiso 0.5 1 calc R U P A 2
H45E H 1.022068 0.662618 0.604475 0.070 Uiso 0.5 1 calc R U P A 2
H45F H 1.049229 0.615486 0.622343 0.070 Uiso 0.5 1 calc R U P A 2
C46B C 0.9528(7) 0.6352(2) 0.6575(6) 0.0464(12) Uani 0.5 1 d . . P A 2
H46D H 0.901956 0.630454 0.654787 0.070 Uiso 0.5 1 calc R U P A 2
H46E H 1.000251 0.616342 0.688666 0.070 Uiso 0.5 1 calc R U P A 2
H46F H 0.973089 0.663475 0.670797 0.070 Uiso 0.5 1 calc R U P A 2
C47B C 0.8618(7) 0.6625(3) 0.5465(5) 0.0464(12) Uani 0.5 1 d . . P A 2
H47D H 0.846065 0.657032 0.505283 0.070 Uiso 0.5 1 calc R U P A 2
H47E H 0.808602 0.662087 0.541662 0.070 Uiso 0.5 1 calc R U P A 2
H47F H 0.889846 0.689396 0.561995 0.070 Uiso 0.5 1 calc R U P A 2
C48 C 0.9354(2) 0.55253(9) 0.57785(16) 0.0319(7) Uani 1 1 d . . . B 2
H48 H 0.996799 0.556152 0.601857 0.038 Uiso 1 1 calc R U . B 2
C49 C 0.8994(2) 0.51366(9) 0.55400(15) 0.0259(7) Uani 1 1 d . . . B 2
C50 C 0.9537(2) 0.47885(9) 0.56403(14) 0.0246(6) Uani 1 1 d . . . B 2
C51 C 1.0426(2) 0.48357(9) 0.59470(16) 0.0286(7) Uani 1 1 d . . . B 2
H51 H 1.068304 0.509915 0.610159 0.034 Uiso 1 1 calc R U . B 2
C52 C 1.0951(2) 0.45147(9) 0.60362(15) 0.0278(7) Uani 1 1 d . . . B 2
C53A C 1.1924(2) 0.45820(10) 0.63772(18) 0.0370(8) Uani 0.5 1 d . . P C 1
C54A C 1.2059(7) 0.5033(3) 0.6224(6) 0.0464(9) Uani 0.5 1 d . . P C 1
H54A H 1.169046 0.506759 0.576358 0.070 Uiso 0.5 1 calc R U P C 1
H54B H 1.189258 0.523636 0.639124 0.070 Uiso 0.5 1 calc R U P C 1
H54C H 1.267750 0.507168 0.642481 0.070 Uiso 0.5 1 calc R U P C 1
C55A C 1.2447(5) 0.4514(3) 0.7044(4) 0.0464(9) Uani 0.5 1 d . . P C 1
H55A H 1.225858 0.470030 0.721384 0.070 Uiso 0.5 1 calc R U P C 1
H55B H 1.237522 0.423016 0.711812 0.070 Uiso 0.5 1 calc R U P C 1
H55C H 1.306619 0.456485 0.725607 0.070 Uiso 0.5 1 calc R U P C 1
C56A C 1.2223(5) 0.4283(2) 0.6098(4) 0.0464(9) Uani 0.5 1 d . . P C 1
H56A H 1.186185 0.433134 0.564071 0.070 Uiso 0.5 1 calc R U P C 1
H56B H 1.284170 0.433370 0.630911 0.070 Uiso 0.5 1 calc R U P C 1
H56C H 1.215073 0.399900 0.617116 0.070 Uiso 0.5 1 calc R U P C 1
C53B C 1.1924(2) 0.45820(10) 0.63772(18) 0.0370(8) Uani 0.5 1 d . . P B 2
C54B C 1.2077(7) 0.4914(3) 0.6131(6) 0.0464(9) Uani 0.5 1 d . . P B 2
H54D H 1.270968 0.494135 0.636818 0.070 Uiso 0.5 1 calc R U P B 2
H54E H 1.177474 0.486481 0.568170 0.070 Uiso 0.5 1 calc R U P B 2
H54F H 1.185344 0.516681 0.617334 0.070 Uiso 0.5 1 calc R U P B 2
C55B C 1.2388(5) 0.4746(3) 0.7109(4) 0.0464(9) Uani 0.5 1 d . . P B 2
H55D H 1.232062 0.453646 0.732920 0.070 Uiso 0.5 1 calc R U P B 2
H55E H 1.301363 0.479855 0.734630 0.070 Uiso 0.5 1 calc R U P B 2
H55F H 1.209966 0.499931 0.707975 0.070 Uiso 0.5 1 calc R U P B 2
C56B C 1.2470(5) 0.4174(2) 0.6614(4) 0.0464(9) Uani 0.5 1 d . . P B 2
H56D H 1.225633 0.398636 0.676454 0.070 Uiso 0.5 1 calc R U P B 2
H56E H 1.240308 0.404717 0.626307 0.070 Uiso 0.5 1 calc R U P B 2
H56F H 1.309184 0.423548 0.696243 0.070 Uiso 0.5 1 calc R U P B 2
C57 C 1.0562(2) 0.41317(9) 0.58217(15) 0.0270(7) Uani 1 1 d . . . . .
H57 H 1.091195 0.390688 0.588281 0.032 Uiso 1 1 calc R U . B 2
C58 C 0.9687(2) 0.40624(8) 0.55223(14) 0.0218(6) Uani 1 1 d . . . . .
C59 C 0.9291(2) 0.36514(9) 0.53077(14) 0.0221(6) Uani 1 1 d . . . . .
C60 C 0.9799(2) 0.33088(9) 0.54245(14) 0.0241(6) Uani 1 1 d . . . . .
H60 H 1.040839 0.334408 0.564810 0.029 Uiso 1 1 calc R U . . .
C61 C 0.94397(19) 0.29200(8) 0.52238(14) 0.0220(6) Uani 1 1 d . . . . .
C62 C 1.0020(2) 0.25531(9) 0.53407(15) 0.0263(7) Uani 1 1 d . . . . .
C63 C 1.0260(2) 0.26060(10) 0.49182(17) 0.0347(8) Uani 1 1 d . . . . .
H63A H 1.061421 0.237231 0.497711 0.052 Uiso 1 1 calc R U . . .
H63B H 1.059686 0.285912 0.503414 0.052 Uiso 1 1 calc R U . . .
H63C H 0.972133 0.262033 0.447239 0.052 Uiso 1 1 calc R U . . .
C64 C 0.9544(2) 0.21458(9) 0.51833(18) 0.0339(8) Uani 1 1 d . . . . .
H64A H 0.901627 0.214188 0.473323 0.051 Uiso 1 1 calc R U . . .
H64B H 0.937601 0.211254 0.544547 0.051 Uiso 1 1 calc R U . . .
H64C H 0.993452 0.192120 0.527017 0.051 Uiso 1 1 calc R U . . .
C65 C 1.0865(2) 0.25436(10) 0.60416(16) 0.0350(8) Uani 1 1 d . . . . .
H65A H 1.122360 0.230793 0.611329 0.052 Uiso 1 1 calc R U . . .
H65B H 1.071137 0.252039 0.631379 0.052 Uiso 1 1 calc R U . . .
H65C H 1.119806 0.279643 0.614411 0.052 Uiso 1 1 calc R U . . .
C66 C 0.8547(2) 0.28743(8) 0.48930(14) 0.0236(6) Uani 1 1 d . . . . .
H66 H 0.829457 0.260855 0.476019 0.028 Uiso 1 1 calc R U . . .
C67 C 0.80091(19) 0.32085(8) 0.47501(13) 0.0202(6) Uani 1 1 d . . . . .
C68 C 0.70529(19) 0.31630(8) 0.43225(13) 0.0204(6) Uani 1 1 d . . . . .
C69 C 0.6645(2) 0.27890(8) 0.40386(14) 0.0217(6) Uani 1 1 d . . . . .
H69 H 0.699386 0.254813 0.418423 0.026 Uiso 1 1 calc R U . . .
C70 C 0.5749(2) 0.27594(8) 0.35511(14) 0.0200(6) Uani 1 1 d . . . . .
C71 C 0.65171(19) 0.35083(8) 0.41743(13) 0.0198(6) Uani 1 1 d . . . . .
C72 C 0.69236(19) 0.38983(8) 0.44609(13) 0.0201(6) Uani 1 1 d . . . . .
C73 C 0.63929(19) 0.42398(8) 0.43449(13) 0.0201(6) Uani 1 1 d . . . . .
C74 C 0.54741(19) 0.41776(8) 0.40041(14) 0.0205(6) Uani 1 1 d . . . . .
C75 C 0.67839(19) 0.46256(8) 0.46009(14) 0.0208(6) Uani 1 1 d . . . . .
C76 C 0.62415(19) 0.49673(8) 0.44958(14) 0.0218(6) Uani 1 1 d . . . . .
C77 C 0.76943(19) 0.46791(8) 0.49524(14) 0.0214(6) Uani 1 1 d . . . . .
C78 C 0.8083(2) 0.50778(8) 0.51931(15) 0.0236(6) Uani 1 1 d . . . . .
C79 C 0.82222(19) 0.43409(8) 0.50700(13) 0.0200(6) Uani 1 1 d . . . . .
C80 C 0.91489(19) 0.43963(8) 0.54157(13) 0.0213(6) Uani 1 1 d . . . . .
C81 C 0.78416(18) 0.39485(8) 0.48356(13) 0.0187(6) Uani 1 1 d . . . . .
C82 C 0.83860(19) 0.36015(8) 0.49745(13) 0.0205(6) Uani 1 1 d . . . . .

loop_
_atom_site_aniso_label
_atom_site_aniso_U_11
_atom_site_aniso_U_22
_atom_site_aniso_U_33
_atom_site_aniso_U_23
_atom_site_aniso_U_13
_atom_site_aniso_U_12
Pt1 0.01797(7) 0.01576(6) 0.02570(7) -0.00228(4) 0.01214(6) -0.00073(4)
O1 0.0249(12) 0.0182(10) 0.0331(12) -0.0043(9) 0.0159(10) -0.0054(8)
C2 0.0321(19) 0.0232(14) 0.0279(16) -0.0036(12) 0.0198(15) -0.0065(13)
C3 0.041(2) 0.0273(16) 0.039(2) 0.0014(14) 0.0217(18) -0.0090(15)
C4 0.0309(19) 0.0169(13) 0.0303(16) 0.0035(12) 0.0183(15) 0.0021(12)
C5 0.0325(18) 0.0198(14) 0.0249(16) 0.0009(11) 0.0179(15) 0.0053(12)
C6 0.0321(19) 0.0268(15) 0.0348(18) 0.0034(13) 0.0212(16) 0.0058(13)
O7 0.0203(11) 0.0190(10) 0.0289(11) -0.0020(8) 0.0128(10) 0.0018(8)
N11 0.0179(13) 0.0219(11) 0.0234(13) -0.0020(10) 0.0116(11) 0.0000(10)
C12 0.0220(17) 0.0244(14) 0.0279(16) -0.0043(12) 0.0131(14) -0.0053(12)
C13 0.0205(17) 0.0311(16) 0.0263(16) -0.0048(12) 0.0119(14) -0.0023(12)
C14 0.0214(16) 0.0303(16) 0.0228(15) -0.0010(12) 0.0131(13) 0.0030(12)
C15 0.0189(16) 0.0381(17) 0.0216(15) -0.0010(13) 0.0087(13) 0.0063(13)
C16 0.0283(18) 0.0343(17) 0.0256(16) 0.0058(13) 0.0147(15) 0.0139(13)
C17 0.0329(19) 0.0265(15) 0.0296(17) 0.0036(13) 0.0193(15) 0.0050(13)
C18 0.0227(16) 0.0243(14) 0.0228(15) 0.0009(11) 0.0123(13) 0.0005(12)
C19 0.0201(16) 0.0259(14) 0.0209(14) -0.0004(11) 0.0121(13) 0.0024(11)
C20 0.0182(15) 0.0175(13) 0.0224(14) -0.0010(10) 0.0131(13) 0.0010(10)
C21 0.0140(15) 0.0165(12) 0.0269(15) -0.0053(11) 0.0104(12) 0.0006(10)
C22 0.0169(15) 0.0158(12) 0.0247(15) 0.0020(10) 0.0125(13) 0.0023(10)
C23 0.0163(14) 0.0214(13) 0.0194(14) -0.0007(11) 0.0101(12) 0.0013(11)
C24 0.0195(16) 0.0206(13) 0.0240(15) -0.0017(11) 0.0119(13) -0.0018(11)
C25 0.0187(16) 0.0256(14) 0.0284(16) -0.0036(12) 0.0129(13) 0.0007(12)
C26 0.0186(16) 0.0290(16) 0.0384(18) -0.0073(13) 0.0161(15) -0.0011(12)
C27 0.031(2) 0.050(2) 0.049(2) -0.0058(17) 0.0289(19) -0.0019(16)
C28 0.0234(19) 0.044(2) 0.039(2) -0.0018(16) 0.0147(16) 0.0028(15)
C29 0.028(2) 0.0359(19) 0.067(3) -0.0123(17) 0.030(2) -0.0065(15)
C30 0.0214(17) 0.0223(14) 0.0361(18) -0.0028(12) 0.0177(14) 0.0051(12)
C31 0.0173(15) 0.0184(13) 0.0275(15) -0.0023(11) 0.0122(13) 0.0025(11)
C32 0.0206(16) 0.0202(13) 0.0271(16) -0.0027(11) 0.0137(13) 0.0016(11)
C33 0.0199(16) 0.0245(15) 0.0333(17) -0.0049(12) 0.0133(14) 0.0010(12)
C34 0.0225(17) 0.0217(14) 0.0315(17) -0.0027(12) 0.0145(14) 0.0056(12)
C35 0.0253(18) 0.0241(15) 0.0343(18) -0.0047(13) 0.0150(15) 0.0055(12)
C36 0.043(2) 0.0371(19) 0.054(2) -0.0055(17) 0.031(2) 0.0105(16)
C37 0.038(2) 0.0244(16) 0.062(3) -0.0084(16) 0.025(2) 0.0058(14)
C38 0.037(2) 0.0386(19) 0.040(2) -0.0065(16) 0.0125(18) 0.0132(16)
C39 0.0257(17) 0.0194(13) 0.0331(17) -0.0061(12) 0.0174(14) -0.0010(12)
C40 0.0211(16) 0.0192(13) 0.0278(16) -0.0035(11) 0.0137(13) 0.0000(11)
C41 0.0203(16) 0.0196(13) 0.0277(16) -0.0031(11) 0.0137(13) 0.0003(11)
C42 0.0296(18) 0.0207(14) 0.0386(18) -0.0038(12) 0.0233(16) -0.0003(12)
C43 0.0285(18) 0.0232(15) 0.0385(18) -0.0049(13) 0.0211(16) -0.0044(13)
C44A 0.032(2) 0.0209(15) 0.066(3) -0.0120(15) 0.0308(19) -0.0065(13)
C45A 0.045(2) 0.0239(13) 0.065(4) -0.010(2) 0.033(3) -0.0087(13)
C46A 0.045(2) 0.0239(13) 0.065(4) -0.010(2) 0.033(3) -0.0087(13)
C47A 0.045(2) 0.0239(13) 0.065(4) -0.010(2) 0.033(3) -0.0087(13)
C44B 0.032(2) 0.0209(15) 0.066(3) -0.0120(15) 0.0308(19) -0.0065(13)
C45B 0.045(2) 0.0239(13) 0.065(4) -0.010(2) 0.033(3) -0.0087(13)
C46B 0.045(2) 0.0239(13) 0.065(4) -0.010(2) 0.033(3) -0.0087(13)
C47B 0.045(2) 0.0239(13) 0.065(4) -0.010(2) 0.033(3) -0.0087(13)
C48 0.0239(18) 0.0241(15) 0.0426(19) -0.0078(13) 0.0192(16) -0.0056(12)
C49 0.0216(16) 0.0194(13) 0.0322(17) -0.0037(12) 0.0154(14) 0.0000(11)
C50 0.0176(16) 0.0224(14) 0.0267(16) -0.0024(12) 0.0112(13) -0.0005(11)
C51 0.0200(16) 0.0228(14) 0.0381(18) -0.0040(13) 0.0166(15) -0.0016(12)
C52 0.0180(16) 0.0266(15) 0.0331(17) -0.0036(13) 0.0140(14) 0.0003(12)
C53A 0.0223(18) 0.0288(16) 0.052(2) -0.0044(15) 0.0205(17) -0.0024(13)
C54A 0.0267(15) 0.052(2) 0.053(2) -0.0058(19) 0.0227(15) -0.0053(18)
C55A 0.0267(15) 0.052(2) 0.053(2) -0.0058(19) 0.0227(15) -0.0053(18)
C56A 0.0267(15) 0.052(2) 0.053(2) -0.0058(19) 0.0227(15) -0.0053(18)
C53B 0.0223(18) 0.0288(16) 0.052(2) -0.0044(15) 0.0205(17) -0.0024(13)
C54B 0.0267(15) 0.052(2) 0.053(2) -0.0058(19) 0.0227(15) -0.0053(18)
C55B 0.0267(15) 0.052(2) 0.053(2) -0.0058(19) 0.0227(15) -0.0053(18)
C56B 0.0267(15) 0.052(2) 0.053(2) -0.0058(19) 0.0227(15) -0.0053(18)
C57 0.0196(16) 0.0234(14) 0.0324(17) -0.0010(12) 0.0144(14) 0.0035(12)
C58 0.0197(15) 0.0194(13) 0.0198(14) -0.0007(11) 0.0098(12) 0.0015(11)
C59 0.0191(15) 0.0219(14) 0.0206(14) 0.0005(11) 0.0108(12) 0.0017(11)
C60 0.0158(15) 0.0252(14) 0.0258(15) -0.0014(12) 0.0109(13) 0.0019(11)
C61 0.0191(15) 0.0167(13) 0.0254(15) 0.0057(11) 0.0122(13) 0.0069(11)
C62 0.0226(17) 0.0199(14) 0.0325(17) 0.0031(12) 0.0161(14) 0.0054(12)
C63 0.037(2) 0.0331(17) 0.043(2) 0.0038(15) 0.0301(18) 0.0088(15)
C64 0.034(2) 0.0208(14) 0.047(2) 0.0069(14) 0.0262(17) 0.0091(13)
C65 0.0271(19) 0.0336(17) 0.0350(18) 0.0067(14) 0.0159(16) 0.0113(14)
C66 0.0234(16) 0.0175(13) 0.0260(15) -0.0018(11) 0.0142(13) -0.0002(11)
C67 0.0174(15) 0.0177(13) 0.0213(14) 0.0010(11) 0.0107(12) 0.0025(11)
C68 0.0177(15) 0.0176(13) 0.0227(14) 0.0009(10) 0.0115(12) 0.0030(10)
C69 0.0185(15) 0.0165(13) 0.0257(15) -0.0001(11) 0.0123(13) 0.0031(10)
C70 0.0197(15) 0.0170(13) 0.0234(15) -0.0003(10) 0.0141(13) 0.0018(10)
C71 0.0186(15) 0.0165(12) 0.0230(15) -0.0004(10) 0.0129(13) 0.0026(10)
C72 0.0186(15) 0.0201(13) 0.0212(14) -0.0003(11) 0.0127(12) 0.0018(11)
C73 0.0178(15) 0.0194(13) 0.0201(14) 0.0002(10) 0.0108(12) 0.0028(11)
C74 0.0176(15) 0.0191(13) 0.0228(15) -0.0001(11) 0.0121(13) 0.0019(11)
C75 0.0179(15) 0.0182(13) 0.0235(15) -0.0022(11) 0.0121(13) 0.0005(11)
C76 0.0197(16) 0.0187(13) 0.0265(15) -0.0025(11) 0.0146(13) 0.0007(11)
C77 0.0197(15) 0.0183(13) 0.0232(15) -0.0016(11) 0.0125(13) 0.0013(11)
C78 0.0204(16) 0.0185(13) 0.0293(16) -0.0027(11) 0.0150(13) 0.0006(11)
C79 0.0181(15) 0.0185(13) 0.0205(14) -0.0019(10) 0.0111(12) 0.0001(11)
C80 0.0188(15) 0.0195(13) 0.0216(14) -0.0005(11) 0.0113(13) 0.0020(11)
C81 0.0145(14) 0.0185(13) 0.0196(14) -0.0005(10) 0.0095(12) 0.0005(10)
C82 0.0197(15) 0.0192(13) 0.0209(14) 0.0007(11) 0.0124(12) 0.0033(11)

loop_
_atom_type_symbol
_atom_type_description
_atom_type_scat_dispersion_real
_atom_type_scat_dispersion_imag
_atom_type_scat_source
C C 0.0033 0.0016 'International Tables Vol C Tables 4.2.6.8 and 6.1.1.4'
H H 0.0000 0.0000 'International Tables Vol C Tables 4.2.6.8 and 6.1.1.4'
N N 0.0061 0.0033 'International Tables Vol C Tables 4.2.6.8 and 6.1.1.4'
O O 0.0106 0.0060 'International Tables Vol C Tables 4.2.6.8 and 6.1.1.4'
Pt Pt -1.7033 8.3905 'International Tables Vol C Tables 4.2.6.8 and 6.1.1.4'

loop_
_geom_angle_atom_site_label_1
_geom_angle_atom_site_label_2
_geom_angle_atom_site_label_3
_geom_angle
_geom_angle_site_symmetry_1
_geom_angle_site_symmetry_3
_geom_angle_publ_flag
C70 Pt1 N11 80.85(11) . . ?
C70 Pt1 O7 92.62(10) . . ?
N11 Pt1 O7 171.81(9) . . ?
C70 Pt1 O1 170.89(11) . . ?
N11 Pt1 O1 95.38(9) . . ?
O7 Pt1 O1 91.78(8) . . ?
C2 O1 Pt1 123.1(2) . . ?
O1 C2 C4 125.8(3) . . ?
O1 C2 C3 114.7(3) . . ?
C4 C2 C3 119.5(3) . . ?
C2 C3 H3A 109.5 . . ?
C2 C3 H3B 109.5 . . ?
H3A C3 H3B 109.5 . . ?
C2 C3 H3C 109.5 . . ?
H3A C3 H3C 109.5 . . ?
H3B C3 H3C 109.5 . . ?
C5 C4 C2 126.8(3) . . ?
C5 C4 H4 116.6 . . ?
C2 C4 H4 116.6 . . ?
O7 C5 C4 126.8(3) . . ?
O7 C5 C6 112.6(3) . . ?
C4 C5 C6 120.6(3) . . ?
C5 C6 H6A 109.5 . . ?
C5 C6 H6B 109.5 . . ?
H6A C6 H6B 109.5 . . ?
C5 C6 H6C 109.5 . . ?
H6A C6 H6C 109.5 . . ?
H6B C6 H6C 109.5 . . ?
C5 O7 Pt1 125.0(2) . . ?
C20 N11 C12 121.6(3) . . ?
C20 N11 Pt1 116.48(19) . . ?
C12 N11 Pt1 121.3(2) . . ?
C13 C12 N11 121.5(3) . . ?
C13 C12 H12 119.2 . . ?
N11 C12 H12 119.2 . . ?
C12 C13 C14 119.8(3) . . ?
C12 C13 H13 120.1 . . ?
C14 C13 H13 120.1 . . ?
C13 C14 C15 121.9(3) . . ?
C13 C14 C19 118.4(3) . . ?
C15 C14 C19 119.7(3) . . ?
C16 C15 C14 120.4(3) . . ?
C16 C15 H15 119.8 . . ?
C14 C15 H15 119.8 . . ?
C15 C16 C17 120.4(3) . . ?
C15 C16 H16 119.8 . . ?
C17 C16 H16 119.8 . . ?
C18 C17 C16 120.5(3) . . ?
C18 C17 H17 119.8 . . ?
C16 C17 H17 119.8 . . ?
C17 C18 C19 120.8(3) . . ?
C17 C18 H18 119.6 . . ?
C19 C18 H18 119.6 . . ?
C14 C19 C18 117.9(3) . . ?
C14 C19 C20 118.7(3) . . ?
C18 C19 C20 123.3(3) . . ?
N11 C20 C19 118.4(3) . . ?
N11 C20 C21 112.7(2) . . ?
C19 C20 C21 128.7(3) . . ?
C70 C21 C22 119.0(3) . . ?
C70 C21 C20 111.9(2) . . ?
C22 C21 C20 129.1(2) . . ?
C21 C22 C71 118.4(2) . . ?
C21 C22 C23 124.6(3) . . ?
C71 C22 C23 116.8(2) . . ?
C24 C23 C74 119.2(3) . . ?
C24 C23 C22 121.5(3) . . ?
C74 C23 C22 119.2(3) . . ?
C23 C24 C25 122.4(3) . . ?
C23 C24 H24 118.8 . . ?
C25 C24 H24 118.8 . . ?
C30 C25 C24 117.1(3) . . ?
C30 C25 C26 120.0(3) . . ?
C24 C25 C26 122.9(3) . . ?
C29 C26 C27 109.1(3) . . ?
C29 C26 C25 113.1(3) . . ?
C27 C26 C25 109.1(3) . . ?
C29 C26 C28 107.4(3) . . ?
C27 C26 C28 109.6(3) . . ?
C25 C26 C28 108.5(3) . . ?
C26 C27 H27A 109.5 . . ?
C26 C27 H27B 109.5 . . ?
H27A C27 H27B 109.5 . . ?
C26 C27 H27C 109.5 . . ?
H27A C27 H27C 109.5 . . ?
H27B C27 H27C 109.5 . . ?
C26 C28 H28A 109.5 . . ?
C26 C28 H28B 109.5 . . ?
H28A C28 H28B 109.5 . . ?
C26 C28 H28C 109.5 . . ?
H28A C28 H28C 109.5 . . ?
H28B C28 H28C 109.5 . . ?
C26 C29 H29A 109.5 . . ?
C26 C29 H29B 109.5 . . ?
H29A C29 H29B 109.5 . . ?
C26 C29 H29C 109.5 . . ?
H29A C29 H29C 109.5 . . ?
H29B C29 H29C 109.5 . . ?
C31 C30 C25 122.9(3) . . ?
C31 C30 H30 118.6 . . ?
C25 C30 H30 118.6 . . ?
C30 C31 C74 118.6(3) . . ?
C30 C31 C32 122.4(3) . . ?
C74 C31 C32 119.0(3) . . ?
C33 C32 C76 119.9(3) . . ?
C33 C32 C31 120.9(3) . . ?
C76 C32 C31 119.2(3) . . ?
C34 C33 C32 121.2(3) . . ?
C34 C33 H33 119.4 . . ?
C32 C33 H33 119.4 . . ?
C39 C34 C33 118.3(3) . . ?
C39 C34 C35 122.2(3) . . ?
C33 C34 C35 119.4(3) . . ?
C36 C35 C38 109.4(3) . . ?
C36 C35 C37 108.5(3) . . ?
C38 C35 C37 107.8(3) . . ?
C36 C35 C34 108.5(3) . . ?
C38 C35 C34 110.6(3) . . ?
C37 C35 C34 112.1(3) . . ?
C35 C36 H36A 109.5 . . ?
C35 C36 H36B 109.5 . . ?
H36A C36 H36B 109.5 . . ?
C35 C36 H36C 109.5 . . ?
H36A C36 H36C 109.5 . . ?
H36B C36 H36C 109.5 . . ?
C35 C37 H37A 109.5 . . ?
C35 C37 H37B 109.5 . . ?
H37A C37 H37B 109.5 . . ?
C35 C37 H37C 109.5 . . ?
H37A C37 H37C 109.5 . . ?
H37B C37 H37C 109.5 . . ?
C35 C38 H38A 109.5 . . ?
C35 C38 H38B 109.5 . . ?
H38A C38 H38B 109.5 . . ?
C35 C38 H38C 109.5 . . ?
H38A C38 H38C 109.5 . . ?
H38B C38 H38C 109.5 . . ?
C34 C39 C40 122.6(3) . . ?
C34 C39 H39 118.7 . . ?
C40 C39 H39 118.7 . . ?
C39 C40 C76 118.8(3) . . ?
C39 C40 C41 121.7(3) . . ?
C76 C40 C41 119.5(3) . . ?
C42 C41 C78 118.7(3) . . ?
C42 C41 C40 121.6(3) . . ?
C78 C41 C40 119.8(3) . . ?
C43 C42 C41 122.4(3) . . ?
C43 C42 H42 118.8 . . ?
C41 C42 H42 118.8 . . ?
C48 C43 C42 118.1(3) . . ?
C42 C43 C44A 121.0(3) . . ?
C48 C43 C44B 120.9(3) . . ?
C42 C43 C44B 121.0(3) . . ?
C47A C44A C45A 117.9(10) . . ?
C47A C44A C43 114.3(4) . . ?
C45A C44A C43 114.4(7) . . ?
C47A C44A C46A 104.4(5) . . ?
C45A C44A C46A 99.8(7) . . ?
C43 C44A C46A 103.1(4) . . ?
C44A C45A H45A 109.5 . . ?
C44A C45A H45B 109.5 . . ?
H45A C45A H45B 109.5 . . ?
C44A C45A H45C 109.5 . . ?
H45A C45A H45C 109.5 . . ?
H45B C45A H45C 109.5 . . ?
C44A C46A H46A 109.5 . . ?
C44A C46A H46B 109.5 . . ?
H46A C46A H46B 109.5 . . ?
C44A C46A H46C 109.5 . . ?
H46A C46A H46C 109.5 . . ?
H46B C46A H46C 109.5 . . ?
C44A C47A H47A 109.5 . . ?
C44A C47A H47B 109.5 . . ?
H47A C47A H47B 109.5 . . ?
C44A C47A H47C 109.5 . . ?
H47A C47A H47C 109.5 . . ?
H47B C47A H47C 109.5 . . ?
C46B C44B C45B 115.6(7) . . ?
C46B C44B C43 113.0(4) . . ?
C45B C44B C43 109.0(7) . . ?
C46B C44B C47B 111.1(5) . . ?
C45B C44B C47B 98.7(9) . . ?
C43 C44B C47B 108.4(4) . . ?
C44B C45B H45D 109.5 . . ?
C44B C45B H45E 109.5 . . ?
H45D C45B H45E 109.5 . . ?
C44B C45B H45F 109.5 . . ?
H45D C45B H45F 109.5 . . ?
H45E C45B H45F 109.5 . . ?
C44B C46B H46D 109.5 . . ?
C44B C46B H46E 109.5 . . ?
H46D C46B H46E 109.5 . . ?
C44B C46B H46F 109.5 . . ?
H46D C46B H46F 109.5 . . ?
H46E C46B H46F 109.5 . . ?
C44B C47B H47D 109.5 . . ?
C44B C47B H47E 109.5 . . ?
H47D C47B H47E 109.5 . . ?
C44B C47B H47F 109.5 . . ?
H47D C47B H47F 109.5 . . ?
H47E C47B H47F 109.5 . . ?
C43 C48 C49 122.5(3) . . ?
C43 C48 H48 118.7 . . ?
C49 C48 H48 118.7 . . ?
C48 C49 C78 119.2(3) . . ?
C48 C49 C50 121.5(3) . . ?
C78 C49 C50 119.4(3) . . ?
C51 C50 C80 119.1(3) . . ?
C51 C50 C49 121.5(3) . . ?
C80 C50 C49 119.4(3) . . ?
C52 C51 C50 122.8(3) . . ?
C52 C51 H51 118.6 . . ?
C50 C51 H51 118.6 . . ?
C57 C52 C51 117.2(3) . . ?
C57 C52 C53B 121.9(3) . . ?
C51 C52 C53B 120.9(3) . . ?
C55A C53A C56A 109.9(5) . . ?
C55A C53A C54A 112.0(6) . . ?
C56A C53A C54A 105.1(5) . . ?
C53A C54A H54A 109.5 . . ?
C53A C54A H54B 109.5 . . ?
H54A C54A H54B 109.5 . . ?
C53A C54A H54C 109.5 . . ?
H54A C54A H54C 109.5 . . ?
H54B C54A H54C 109.5 . . ?
C53A C55A H55A 109.5 . . ?
C53A C55A H55B 109.5 . . ?
H55A C55A H55B 109.5 . . ?
C53A C55A H55C 109.5 . . ?
H55A C55A H55C 109.5 . . ?
H55B C55A H55C 109.5 . . ?
C53A C56A H56A 109.5 . . ?
C53A C56A H56B 109.5 . . ?
H56A C56A H56B 109.5 . . ?
C53A C56A H56C 109.5 . . ?
H56A C56A H56C 109.5 . . ?
H56B C56A H56C 109.5 . . ?
C54B C53B C52 113.4(5) . . ?
C54B C53B C56B 123.0(6) . . ?
C52 C53B C56B 113.4(4) . . ?
C54B C53B C55B 102.2(5) . . ?
C52 C53B C55B 106.2(4) . . ?
C56B C53B C55B 94.3(5) . . ?
C53B C54B H54D 109.5 . . ?
C53B C54B H54E 109.5 . . ?
H54D C54B H54E 109.5 . . ?
C53B C54B H54F 109.5 . . ?
H54D C54B H54F 109.5 . . ?
H54E C54B H54F 109.5 . . ?
C53B C55B H55D 109.5 . . ?
C53B C55B H55E 109.5 . . ?
H55D C55B H55E 109.5 . . ?
C53B C55B H55F 109.5 . . ?
H55D C55B H55F 109.5 . . ?
H55E C55B H55F 109.5 . . ?
C53B C56B H56D 109.5 . . ?
C53B C56B H56E 109.5 . . ?
H56D C56B H56E 109.5 . . ?
C53B C56B H56F 109.5 . . ?
H56D C56B H56F 109.5 . . ?
H56E C56B H56F 109.5 . . ?
C58 C57 C52 122.9(3) . . ?
C58 C57 H57 118.5 . . ?
C52 C57 H57 118.5 . . ?
C57 C58 C80 119.3(3) . . ?
C57 C58 C59 122.0(3) . . ?
C80 C58 C59 118.6(3) . . ?
C60 C59 C82 119.3(3) . . ?
C60 C59 C58 121.0(3) . . ?
C82 C59 C58 119.7(3) . . ?
C61 C60 C59 122.0(3) . . ?
C61 C60 H60 119.0 . . ?
C59 C60 H60 119.0 . . ?
C60 C61 C66 118.3(3) . . ?
C60 C61 C62 120.1(3) . . ?
C66 C61 C62 121.5(3) . . ?
C64 C62 C63 109.0(3) . . ?
C64 C62 C65 108.3(3) . . ?
C63 C62 C65 109.4(3) . . ?
C64 C62 C61 111.8(3) . . ?
C63 C62 C61 108.3(2) . . ?
C65 C62 C61 110.0(2) . . ?
C62 C63 H63A 109.5 . . ?
C62 C63 H63B 109.5 . . ?
H63A C63 H63B 109.5 . . ?
C62 C63 H63C 109.5 . . ?
H63A C63 H63C 109.5 . . ?
H63B C63 H63C 109.5 . . ?
C62 C64 H64A 109.5 . . ?
C62 C64 H64B 109.5 . . ?
H64A C64 H64B 109.5 . . ?
C62 C64 H64C 109.5 . . ?
H64A C64 H64C 109.5 . . ?
H64B C64 H64C 109.5 . . ?
C62 C65 H65A 109.5 . . ?
C62 C65 H65B 109.5 . . ?
H65A C65 H65B 109.5 . . ?
C62 C65 H65C 109.5 . . ?
H65A C65 H65C 109.5 . . ?
H65B C65 H65C 109.5 . . ?
C61 C66 C67 121.8(3) . . ?
C61 C66 H66 119.1 . . ?
C67 C66 H66 119.1 . . ?
C66 C67 C82 119.5(3) . . ?
C66 C67 C68 120.7(3) . . ?
C82 C67 C68 119.5(2) . . ?
C69 C68 C71 118.5(3) . . ?
C69 C68 C67 121.6(2) . . ?
C71 C68 C67 119.8(2) . . ?
C70 C69 C68 121.8(3) . . ?
C70 C69 H69 119.1 . . ?
C68 C69 H69 119.1 . . ?
C69 C70 C21 119.8(2) . . ?
C69 C70 Pt1 124.5(2) . . ?
C21 C70 Pt1 115.4(2) . . ?
C68 C71 C22 119.9(2) . . ?
C68 C71 C72 119.5(3) . . ?
C22 C71 C72 120.6(2) . . ?
C81 C72 C73 119.8(2) . . ?
C81 C72 C71 120.5(2) . . ?
C73 C72 C71 119.7(3) . . ?
C75 C73 C72 119.8(3) . . ?
C75 C73 C74 121.0(2) . . ?
C72 C73 C74 119.1(2) . . ?
C23 C74 C31 119.1(3) . . ?
C23 C74 C73 120.8(3) . . ?
C31 C74 C73 120.1(3) . . ?
C73 C75 C77 120.3(3) . . ?
C73 C75 C76 119.3(3) . . ?
C77 C75 C76 120.4(2) . . ?
C32 C76 C40 119.0(3) . . ?
C32 C76 C75 120.9(3) . . ?
C40 C76 C75 120.0(3) . . ?
C75 C77 C79 119.9(3) . . ?
C75 C77 C78 120.0(3) . . ?
C79 C77 C78 120.1(3) . . ?
C49 C78 C41 119.1(3) . . ?
C49 C78 C77 120.5(3) . . ?
C41 C78 C77 120.3(3) . . ?
C77 C79 C81 120.2(3) . . ?
C77 C79 C80 120.0(2) . . ?
C81 C79 C80 119.7(2) . . ?
C50 C80 C58 118.6(3) . . ?
C50 C80 C79 120.5(3) . . ?
C58 C80 C79 120.9(3) . . ?
C72 C81 C79 119.8(2) . . ?
C72 C81 C82 120.0(2) . . ?
C79 C81 C82 120.1(3) . . ?
C59 C82 C67 119.1(3) . . ?
C59 C82 C81 120.7(3) . . ?
C67 C82 C81 120.2(3) . . ?

loop_
_geom_bond_atom_site_label_1
_geom_bond_atom_site_label_2
_geom_bond_distance
_geom_bond_site_symmetry_2
_geom_bond_publ_flag
Pt1 C70 1.956(3) . ?
Pt1 N11 1.988(2) . ?
Pt1 O7 2.001(2) . ?
Pt1 O1 2.090(2) . ?
O1 C2 1.269(4) . ?
C2 C4 1.413(5) . ?
C2 C3 1.499(4) . ?
C3 H3A 0.9800 . ?
C3 H3B 0.9800 . ?
C3 H3C 0.9800 . ?
C4 C5 1.386(4) . ?
C4 H4 0.9500 . ?
C5 O7 1.282(3) . ?
C5 C6 1.499(4) . ?
C6 H6A 0.9800 . ?
C6 H6B 0.9800 . ?
C6 H6C 0.9800 . ?
N11 C20 1.351(4) . ?
N11 C12 1.366(4) . ?
C12 C13 1.354(4) . ?
C12 H12 0.9500 . ?
C13 C14 1.411(4) . ?
C13 H13 0.9500 . ?
C14 C15 1.412(4) . ?
C14 C19 1.419(4) . ?
C15 C16 1.370(5) . ?
C15 H15 0.9500 . ?
C16 C17 1.398(5) . ?
C16 H16 0.9500 . ?
C17 C18 1.371(4) . ?
C17 H17 0.9500 . ?
C18 C19 1.422(4) . ?
C18 H18 0.9500 . ?
C19 C20 1.432(4) . ?
C20 C21 1.476(4) . ?
C21 C70 1.414(4) . ?
C21 C22 1.416(4) . ?
C22 C71 1.424(4) . ?
C22 C23 1.464(4) . ?
C23 C24 1.390(4) . ?
C23 C74 1.415(4) . ?
C24 C25 1.399(4) . ?
C24 H24 0.9500 . ?
C25 C30 1.396(4) . ?
C25 C26 1.530(4) . ?
C26 C29 1.522(4) . ?
C26 C27 1.528(5) . ?
C26 C28 1.542(5) . ?
C27 H27A 0.9800 . ?
C27 H27B 0.9800 . ?
C27 H27C 0.9800 . ?
C28 H28A 0.9800 . ?
C28 H28B 0.9800 . ?
C28 H28C 0.9800 . ?
C29 H29A 0.9800 . ?
C29 H29B 0.9800 . ?
C29 H29C 0.9800 . ?
C30 C31 1.394(4) . ?
C30 H30 0.9500 . ?
C31 C74 1.426(4) . ?
C31 C32 1.471(4) . ?
C32 C33 1.399(4) . ?
C32 C76 1.411(4) . ?
C33 C34 1.393(4) . ?
C33 H33 0.9500 . ?
C34 C39 1.382(4) . ?
C34 C35 1.545(4) . ?
C35 C36 1.527(5) . ?
C35 C38 1.529(5) . ?
C35 C37 1.538(5) . ?
C36 H36A 0.9800 . ?
C36 H36B 0.9800 . ?
C36 H36C 0.9800 . ?
C37 H37A 0.9800 . ?
C37 H37B 0.9800 . ?
C37 H37C 0.9800 . ?
C38 H38A 0.9800 . ?
C38 H38B 0.9800 . ?
C38 H38C 0.9800 . ?
C39 C40 1.397(4) . ?
C39 H39 0.9500 . ?
C40 C76 1.416(4) . ?
C40 C41 1.461(4) . ?
C41 C42 1.407(4) . ?
C41 C78 1.418(4) . ?
C42 C43 1.382(5) . ?
C42 H42 0.9500 . ?
C43 C48 1.380(4) . ?
C43 C44A 1.543(4) . ?
C43 C44B 1.543(4) . ?
C44A C47A 1.500(11) . ?
C44A C45A 1.513(19) . ?
C44A C46A 1.664(14) . ?
C45A H45A 0.9800 . ?
C45A H45B 0.9800 . ?
C45A H45C 0.9800 . ?
C46A H46A 0.9800 . ?
C46A H46B 0.9800 . ?
C46A H46C 0.9800 . ?
C47A H47A 0.9800 . ?
C47A H47B 0.9800 . ?
C47A H47C 0.9800 . ?
C44B C46B 1.446(14) . ?
C44B C45B 1.52(2) . ?
C44B C47B 1.592(11) . ?
C45B H45D 0.9800 . ?
C45B H45E 0.9800 . ?
C45B H45F 0.9800 . ?
C46B H46D 0.9800 . ?
C46B H46E 0.9800 . ?
C46B H46F 0.9800 . ?
C47B H47D 0.9800 . ?
C47B H47E 0.9800 . ?
C47B H47F 0.9800 . ?
C48 C49 1.397(4) . ?
C48 H48 0.9500 . ?
C49 C78 1.415(4) . ?
C49 C50 1.468(4) . ?
C50 C51 1.394(4) . ?
C50 C80 1.416(4) . ?
C51 C52 1.387(4) . ?
C51 H51 0.9500 . ?
C52 C57 1.387(4) . ?
C52 C53B 1.531(5) . ?
C53A C55A 1.427(9) . ?
C53A C56A 1.579(8) . ?
C53A C54A 1.603(11) . ?
C54A H54A 0.9800 . ?
C54A H54B 0.9800 . ?
C54A H54C 0.9800 . ?
C55A H55A 0.9800 . ?
C55A H55B 0.9800 . ?
C55A H55C 0.9800 . ?
C56A H56A 0.9800 . ?
C56A H56B 0.9800 . ?
C56A H56C 0.9800 . ?
C53B C54B 1.413(12) . ?
C53B C56B 1.570(8) . ?
C53B C55B 1.675(9) . ?
C54B H54D 0.9800 . ?
C54B H54E 0.9800 . ?
C54B H54F 0.9800 . ?
C55B H55D 0.9800 . ?
C55B H55E 0.9800 . ?
C55B H55F 0.9800 . ?
C56B H56D 0.9800 . ?
C56B H56E 0.9800 . ?
C56B H56F 0.9800 . ?
C57 C58 1.385(4) . ?
C57 H57 0.9500 . ?
C58 C80 1.421(4) . ?
C58 C59 1.474(4) . ?
C59 C60 1.400(4) . ?
C59 C82 1.408(4) . ?
C60 C61 1.386(4) . ?
C60 H60 0.9500 . ?
C61 C66 1.388(4) . ?
C61 C62 1.548(4) . ?
C62 C64 1.525(4) . ?
C62 C63 1.528(5) . ?
C62 C65 1.538(4) . ?
C63 H63A 0.9800 . ?
C63 H63B 0.9800 . ?
C63 H63C 0.9800 . ?
C64 H64A 0.9800 . ?
C64 H64B 0.9800 . ?
C64 H64C 0.9800 . ?
C65 H65A 0.9800 . ?
C65 H65B 0.9800 . ?
C65 H65C 0.9800 . ?
C66 C67 1.397(4) . ?
C66 H66 0.9500 . ?
C67 C82 1.412(4) . ?
C67 C68 1.464(4) . ?
C68 C69 1.394(4) . ?
C68 C71 1.420(4) . ?
C69 C70 1.381(4) . ?
C69 H69 0.9500 . ?
C71 C72 1.441(4) . ?
C72 C81 1.415(4) . ?
C72 C73 1.424(4) . ?
C73 C75 1.408(4) . ?
C73 C74 1.434(4) . ?
C75 C77 1.411(4) . ?
C75 C76 1.447(4) . ?
C77 C79 1.412(4) . ?
C77 C78 1.440(4) . ?
C79 C81 1.415(4) . ?
C79 C80 1.442(4) . ?
C81 C82 1.440(4) . ?

loop_
_geom_torsion_atom_site_label_1
_geom_torsion_atom_site_label_2
_geom_torsion_atom_site_label_3
_geom_torsion_atom_site_label_4
_geom_torsion
_geom_torsion_site_symmetry_1
_geom_torsion_site_symmetry_2
_geom_torsion_site_symmetry_3
_geom_torsion_site_symmetry_4
_geom_torsion_publ_flag
Pt1 O1 C2 C4 -10.3(5) . . . . ?
Pt1 O1 C2 C3 170.4(2) . . . . ?
O1 C2 C4 C5 3.9(6) . . . . ?
C3 C2 C4 C5 -176.9(3) . . . . ?
C2 C4 C5 O7 4.6(6) . . . . ?
C2 C4 C5 C6 -173.5(3) . . . . ?
C4 C5 O7 Pt1 -4.3(5) . . . . ?
C6 C5 O7 Pt1 173.89(19) . . . . ?
C20 N11 C12 C13 0.4(5) . . . . ?
Pt1 N11 C12 C13 -170.9(3) . . . . ?
N11 C12 C13 C14 6.7(5) . . . . ?
C12 C13 C14 C15 174.5(3) . . . . ?
C12 C13 C14 C19 -2.7(5) . . . . ?
C13 C14 C15 C16 -173.9(3) . . . . ?
C19 C14 C15 C16 3.2(5) . . . . ?
C14 C15 C16 C17 2.4(5) . . . . ?
C15 C16 C17 C18 -4.6(5) . . . . ?
C16 C17 C18 C19 1.1(5) . . . . ?
C13 C14 C19 C18 170.7(3) . . . . ?
C15 C14 C19 C18 -6.5(4) . . . . ?
C13 C14 C19 C20 -7.8(4) . . . . ?
C15 C14 C19 C20 175.0(3) . . . . ?
C17 C18 C19 C14 4.4(4) . . . . ?
C17 C18 C19 C20 -177.2(3) . . . . ?
C12 N11 C20 C19 -11.1(4) . . . . ?
Pt1 N11 C20 C19 160.7(2) . . . . ?
C12 N11 C20 C21 174.2(3) . . . . ?
Pt1 N11 C20 C21 -14.1(3) . . . . ?
C14 C19 C20 N11 14.6(4) . . . . ?
C18 C19 C20 N11 -163.8(3) . . . . ?
C14 C19 C20 C21 -171.7(3) . . . . ?
C18 C19 C20 C21 10.0(5) . . . . ?
N11 C20 C21 C70 18.3(4) . . . . ?
C19 C20 C21 C70 -155.7(3) . . . . ?
N11 C20 C21 C22 -159.7(3) . . . . ?
C19 C20 C21 C22 26.3(5) . . . . ?
C70 C21 C22 C71 18.5(4) . . . . ?
C20 C21 C22 C71 -163.6(3) . . . . ?
C70 C21 C22 C23 -155.6(3) . . . . ?
C20 C21 C22 C23 22.3(5) . . . . ?
C21 C22 C23 C24 19.0(4) . . . . ?
C71 C22 C23 C24 -155.1(3) . . . . ?
C21 C22 C23 C74 -163.5(3) . . . . ?
C71 C22 C23 C74 22.3(4) . . . . ?
C74 C23 C24 C25 7.6(4) . . . . ?
C22 C23 C24 C25 -175.0(3) . . . . ?
C23 C24 C25 C30 -0.6(5) . . . . ?
C23 C24 C25 C26 178.8(3) . . . . ?
C30 C25 C26 C29 176.5(3) . . . . ?
C24 C25 C26 C29 -2.9(5) . . . . ?
C30 C25 C26 C27 -61.9(4) . . . . ?
C24 C25 C26 C27 118.7(3) . . . . ?
C30 C25 C26 C28 57.4(4) . . . . ?
C24 C25 C26 C28 -121.9(3) . . . . ?
C24 C25 C30 C31 -4.4(5) . . . . ?
C26 C25 C30 C31 176.2(3) . . . . ?
C25 C30 C31 C74 2.2(5) . . . . ?
C25 C30 C31 C32 -177.2(3) . . . . ?
C30 C31 C32 C33 -6.6(5) . . . . ?
C74 C31 C32 C33 174.0(3) . . . . ?
C30 C31 C32 C76 173.3(3) . . . . ?
C74 C31 C32 C76 -6.1(4) . . . . ?
C76 C32 C33 C34 1.4(5) . . . . ?
C31 C32 C33 C34 -178.8(3) . . . . ?
C32 C33 C34 C39 -1.6(5) . . . . ?
C32 C33 C34 C35 -178.7(3) . . . . ?
C39 C34 C35 C36 -106.3(4) . . . . ?
C33 C34 C35 C36 70.7(4) . . . . ?
C39 C34 C35 C38 133.8(4) . . . . ?
C33 C34 C35 C38 -49.2(4) . . . . ?
C39 C34 C35 C37 13.4(5) . . . . ?
C33 C34 C35 C37 -169.5(3) . . . . ?
C33 C34 C39 C40 -0.6(5) . . . . ?
C35 C34 C39 C40 176.5(3) . . . . ?
C34 C39 C40 C76 2.9(5) . . . . ?
C34 C39 C40 C41 -177.1(3) . . . . ?
C39 C40 C41 C42 1.9(5) . . . . ?
C76 C40 C41 C42 -178.0(3) . . . . ?
C39 C40 C41 C78 -179.4(3) . . . . ?
C76 C40 C41 C78 0.6(5) . . . . ?
C78 C41 C42 C43 0.5(5) . . . . ?
C40 C41 C42 C43 179.1(3) . . . . ?
C41 C42 C43 C48 0.1(5) . . . . ?
C41 C42 C43 C44A -178.5(3) . . . . ?
C41 C42 C43 C44B -178.5(3) . . . . ?
C42 C43 C44A C47A -13.8(6) . . . . ?
C42 C43 C44A C45A -153.9(9) . . . . ?
C42 C43 C44A C46A 98.9(5) . . . . ?
C48 C43 C44B C46B -92.6(6) . . . . ?
C42 C43 C44B C46B 86.0(6) . . . . ?
C48 C43 C44B C45B 37.4(9) . . . . ?
C42 C43 C44B C45B -144.0(8) . . . . ?
C48 C43 C44B C47B 143.8(5) . . . . ?
C42 C43 C44B C47B -37.6(6) . . . . ?
C42 C43 C48 C49 0.3(5) . . . . ?
C44B C43 C48 C49 179.0(3) . . . . ?
C43 C48 C49 C78 -1.3(5) . . . . ?
C43 C48 C49 C50 178.6(3) . . . . ?
C48 C49 C50 C51 -3.6(5) . . . . ?
C78 C49 C50 C51 176.3(3) . . . . ?
C48 C49 C50 C80 177.0(3) . . . . ?
C78 C49 C50 C80 -3.1(5) . . . . ?
C80 C50 C51 C52 0.9(5) . . . . ?
C49 C50 C51 C52 -178.5(3) . . . . ?
C50 C51 C52 C57 -1.8(5) . . . . ?
C50 C51 C52 C53B -179.9(3) . . . . ?
C57 C52 C53B C54B 131.1(5) . . . . ?
C51 C52 C53B C54B -50.9(6) . . . . ?
C57 C52 C53B C56B -15.3(6) . . . . ?
C51 C52 C53B C56B 162.7(4) . . . . ?
C57 C52 C53B C55B -117.5(4) . . . . ?
C51 C52 C53B C55B 60.5(5) . . . . ?
C51 C52 C57 C58 0.8(5) . . . . ?
C53B C52 C57 C58 178.8(3) . . . . ?
C52 C57 C58 C80 1.2(5) . . . . ?
C52 C57 C58 C59 -178.9(3) . . . . ?
C57 C58 C59 C60 2.9(4) . . . . ?
C80 C58 C59 C60 -177.3(3) . . . . ?
C57 C58 C59 C82 -176.5(3) . . . . ?
C80 C58 C59 C82 3.4(4) . . . . ?
C82 C59 C60 C61 -0.2(5) . . . . ?
C58 C59 C60 C61 -179.6(3) . . . . ?
C59 C60 C61 C66 0.6(5) . . . . ?
C59 C60 C61 C62 177.6(3) . . . . ?
C60 C61 C62 C64 170.8(3) . . . . ?
C66 C61 C62 C64 -12.3(4) . . . . ?
C60 C61 C62 C63 -69.1(4) . . . . ?
C66 C61 C62 C63 107.8(3) . . . . ?
C60 C61 C62 C65 50.3(4) . . . . ?
C66 C61 C62 C65 -132.7(3) . . . . ?
C60 C61 C66 C67 1.3(5) . . . . ?
C62 C61 C66 C67 -175.7(3) . . . . ?
C61 C66 C67 C82 -3.3(5) . . . . ?
C61 C66 C67 C68 170.9(3) . . . . ?
C66 C67 C68 C69 -0.7(4) . . . . ?
C82 C67 C68 C69 173.5(3) . . . . ?
C66 C67 C68 C71 -178.9(3) . . . . ?
C82 C67 C68 C71 -4.6(4) . . . . ?
C71 C68 C69 C70 10.0(5) . . . . ?
C67 C68 C69 C70 -168.1(3) . . . . ?
C68 C69 C70 C21 -4.3(5) . . . . ?
C68 C69 C70 Pt1 -177.4(2) . . . . ?
C22 C21 C70 C69 -10.2(5) . . . . ?
C20 C21 C70 C69 171.5(3) . . . . ?
C22 C21 C70 Pt1 163.5(2) . . . . ?
C20 C21 C70 Pt1 -14.7(3) . . . . ?
C69 C68 C71 C22 -1.3(4) . . . . ?
C67 C68 C71 C22 176.9(3) . . . . ?
C69 C68 C71 C72 -179.8(3) . . . . ?
C67 C68 C71 C72 -1.7(4) . . . . ?
C21 C22 C71 C68 -12.8(4) . . . . ?
C23 C22 C71 C68 161.7(3) . . . . ?
C21 C22 C71 C72 165.8(3) . . . . ?
C23 C22 C71 C72 -19.7(4) . . . . ?
C68 C71 C72 C81 6.4(4) . . . . ?
C22 C71 C72 C81 -172.2(3) . . . . ?
C68 C71 C72 C73 -176.1(3) . . . . ?
C22 C71 C72 C73 5.3(4) . . . . ?
C81 C72 C73 C75 0.3(4) . . . . ?
C71 C72 C73 C75 -177.1(3) . . . . ?
C81 C72 C73 C74 -175.4(3) . . . . ?
C71 C72 C73 C74 7.1(4) . . . . ?
C24 C23 C74 C31 -9.7(4) . . . . ?
C22 C23 C74 C31 172.9(3) . . . . ?
C24 C23 C74 C73 166.9(3) . . . . ?
C22 C23 C74 C73 -10.6(4) . . . . ?
C30 C31 C74 C23 4.9(4) . . . . ?
C32 C31 C74 C23 -175.7(3) . . . . ?
C30 C31 C74 C73 -171.7(3) . . . . ?
C32 C31 C74 C73 7.7(4) . . . . ?
C75 C73 C74 C23 180.0(3) . . . . ?
C72 C73 C74 C23 -4.3(4) . . . . ?
C75 C73 C74 C31 -3.5(4) . . . . ?
C72 C73 C74 C31 172.2(3) . . . . ?
C72 C73 C75 C77 2.3(4) . . . . ?
C74 C73 C75 C77 178.0(3) . . . . ?
C72 C73 C75 C76 -178.1(3) . . . . ?
C74 C73 C75 C76 -2.5(4) . . . . ?
C33 C32 C76 C40 0.9(5) . . . . ?
C31 C32 C76 C40 -178.9(3) . . . . ?
C33 C32 C76 C75 -179.9(3) . . . . ?
C31 C32 C76 C75 0.3(4) . . . . ?
C39 C40 C76 C32 -3.0(4) . . . . ?
C41 C40 C76 C32 177.0(3) . . . . ?
C39 C40 C76 C75 177.8(3) . . . . ?
C41 C40 C76 C75 -2.2(4) . . . . ?
C73 C75 C76 C32 4.0(4) . . . . ?
C77 C75 C76 C32 -176.4(3) . . . . ?
C73 C75 C76 C40 -176.8(3) . . . . ?
C77 C75 C76 C40 2.8(4) . . . . ?
C73 C75 C77 C79 -2.5(4) . . . . ?
C76 C75 C77 C79 177.9(3) . . . . ?
C73 C75 C77 C78 177.8(3) . . . . ?
C76 C75 C77 C78 -1.8(4) . . . . ?
C48 C49 C78 C41 1.9(5) . . . . ?
C50 C49 C78 C41 -178.0(3) . . . . ?
C48 C49 C78 C77 -178.7(3) . . . . ?
C50 C49 C78 C77 1.4(5) . . . . ?
C42 C41 C78 C49 -1.5(5) . . . . ?
C40 C41 C78 C49 179.9(3) . . . . ?
C42 C41 C78 C77 179.1(3) . . . . ?
C40 C41 C78 C77 0.4(5) . . . . ?
C75 C77 C78 C49 -179.3(3) . . . . ?
C79 C77 C78 C49 1.1(5) . . . . ?
C75 C77 C78 C41 0.2(4) . . . . ?
C79 C77 C78 C41 -179.5(3) . . . . ?
C75 C77 C79 C81 0.1(4) . . . . ?
C78 C77 C79 C81 179.8(3) . . . . ?
C75 C77 C79 C80 178.5(3) . . . . ?
C78 C77 C79 C80 -1.8(4) . . . . ?
C51 C50 C80 C58 1.2(4) . . . . ?
C49 C50 C80 C58 -179.4(3) . . . . ?
C51 C50 C80 C79 -177.0(3) . . . . ?
C49 C50 C80 C79 2.4(4) . . . . ?
C57 C58 C80 C50 -2.2(4) . . . . ?
C59 C58 C80 C50 178.0(3) . . . . ?
C57 C58 C80 C79 176.0(3) . . . . ?
C59 C58 C80 C79 -3.8(4) . . . . ?
C77 C79 C80 C50 0.1(4) . . . . ?
C81 C79 C80 C50 178.5(3) . . . . ?
C77 C79 C80 C58 -178.1(3) . . . . ?
C81 C79 C80 C58 0.3(4) . . . . ?
C73 C72 C81 C79 -2.7(4) . . . . ?
C71 C72 C81 C79 174.7(3) . . . . ?
C73 C72 C81 C82 177.7(3) . . . . ?
C71 C72 C81 C82 -4.9(4) . . . . ?
C77 C79 C81 C72 2.5(4) . . . . ?
C80 C79 C81 C72 -175.9(3) . . . . ?
C77 C79 C81 C82 -177.9(3) . . . . ?
C80 C79 C81 C82 3.7(4) . . . . ?
C60 C59 C82 C67 -1.8(4) . . . . ?
C58 C59 C82 C67 177.5(3) . . . . ?
C60 C59 C82 C81 -178.8(3) . . . . ?
C58 C59 C82 C81 0.6(4) . . . . ?
C66 C67 C82 C59 3.6(4) . . . . ?
C68 C67 C82 C59 -170.8(3) . . . . ?
C66 C67 C82 C81 -179.5(3) . . . . ?
C68 C67 C82 C81 6.2(4) . . . . ?
C72 C81 C82 C59 175.4(3) . . . . ?
C79 C81 C82 C59 -4.2(4) . . . . ?
C72 C81 C82 C67 -1.5(4) . . . . ?
C79 C81 C82 C67 178.9(3) . . . . ?
